data_8106569
loop_
_publ_author_name
'Song, Qingmei'
'Song, Lijun'

_publ_section_title
;
 Crystal Structure of
 1,1&#x2032;-dimethyl-[4,4&#x2032;-bipyridine]-1,1&#x2032;-diium
 tetrachloridozincate(II), C12H14Cl4N2Zn
;
_journal_issue 3
_journal_name_full 'Zeitschrift f\"ur Kristallographie - New Crystal Structures'
_journal_page_first 461
_journal_page_last 462
_journal_paper_doi 10.1515/ncrs-2016-0317
_journal_volume 232
_journal_year 2017
_chemical_formula_moiety 'C12 H14 Cl4 N2 Zn'
_chemical_formula_sum 'C12 H14 Cl4 N2 Zn'
_chemical_formula_weight 393.42
_chemical_name_systematic
; 
 Methyl Viologen Zinc Chloride 
;
_space_group_IT_number 60
_space_group_name_Hall '-P 2n 2ab'
_space_group_name_H-M_alt 'P b c n'
_symmetry_cell_setting orthorhombic
_symmetry_space_group_name_H-M 'P b c n'
_atom_sites_solution_hydrogens geom
_atom_sites_solution_primary direct
_atom_sites_solution_secondary difmap
_audit_creation_method Shelxl-97
_cell_angle_alpha 90.00
_cell_angle_beta 90.00
_cell_angle_gamma 90.00
_cell_formula_units_Z 4
_cell_length_a 12.7029(6)
_cell_length_b 16.0791(8)
_cell_length_c 7.7171(4)
_cell_measurement_reflns_used 9974
_cell_measurement_temperature 293(2)
_cell_measurement_theta_max 27.40
_cell_measurement_theta_min 3.21
_cell_volume 1576.23(14)
_computing_cell_refinement 'bruker saint'
_computing_data_collection 'bruker apex2'
_computing_data_reduction 'bruker saint'
_computing_molecular_graphics 'bruker shelxtl'
_computing_publication_material 'bruker shelxtl'
_computing_structure_refinement 'Shelxl-97 (sheldrick, 2008)'
_computing_structure_solution 'Shelxs-97 (sheldrick, 2008)'
_diffrn_ambient_temperature 293(2)
_diffrn_measured_fraction_theta_full 0.992
_diffrn_measured_fraction_theta_max 0.992
_diffrn_measurement_device_type 'bruker apex-II ccd'
_diffrn_measurement_method '\f and \w scans'
_diffrn_radiation_monochromator graphite
_diffrn_radiation_source 'fine-focus sealed tube'
_diffrn_radiation_type MoK\a
_diffrn_radiation_wavelength 0.71073
_diffrn_reflns_av_R_equivalents 0.0273
_diffrn_reflns_av_sigmaI/netI 0.0133
_diffrn_reflns_limit_h_max 16
_diffrn_reflns_limit_h_min -16
_diffrn_reflns_limit_k_max 20
_diffrn_reflns_limit_k_min -20
_diffrn_reflns_limit_l_max 10
_diffrn_reflns_limit_l_min -9
_diffrn_reflns_number 21243
_diffrn_reflns_theta_full 27.52
_diffrn_reflns_theta_max 27.52
_diffrn_reflns_theta_min 3.21
_exptl_absorpt_coefficient_mu 2.223
_exptl_absorpt_correction_T_max 1.000
_exptl_absorpt_correction_T_min 0.905
_exptl_absorpt_correction_type multi-scan
_exptl_absorpt_process_details sadabs
_exptl_crystal_colour colorless
_exptl_crystal_density_diffrn 1.658
_exptl_crystal_density_method 'not measured'
_exptl_crystal_description prism
_exptl_crystal_F_000 792
_exptl_crystal_size_max 0.1200
_exptl_crystal_size_mid 0.0800
_exptl_crystal_size_min 0.0600
_refine_diff_density_max 0.455
_refine_diff_density_min -0.343
_refine_diff_density_rms 0.093
_refine_ls_extinction_coef 0.0164(18)
_refine_ls_extinction_expression fc^*^=kfc[1+0.001xfc^2^\l^3^/sin(2\q)]^-1/4^
_refine_ls_extinction_method shelxl
_refine_ls_goodness_of_fit_ref 1.073
_refine_ls_hydrogen_treatment mixed
_refine_ls_matrix_type full
_refine_ls_number_parameters 88
_refine_ls_number_reflns 1804
_refine_ls_number_restraints 0
_refine_ls_restrained_S_all 1.073
_refine_ls_R_factor_all 0.0401
_refine_ls_R_factor_gt 0.0316
_refine_ls_shift/su_max 0.000
_refine_ls_shift/su_mean 0.000
_refine_ls_structure_factor_coef Fsqd
_refine_ls_weighting_details 'calc w=1/[\s^2^(fo^2^)+(0.0509p)^2^+1.2685p] where p=(fo^2^+2fc^2^)/3'
_refine_ls_weighting_scheme calc
_refine_ls_wR_factor_gt 0.0910
_refine_ls_wR_factor_ref 0.0988
_reflns_number_gt 1525
_reflns_number_total 1804
_reflns_threshold_expression >2sigma(i)
_cod_data_source_file suppl_ncrs-2016-0317_suppl.cif
_cod_data_source_block A
_cod_depositor_comments
;
The following automatic conversions were performed:

data item '_refine_ls_structure_factor_coef' value 'fsqd' was changed
to 'Fsqd' in accordance with the built-in table derived from the CIF
Core dictionary named 'cif_core.dic' version 2.4.5 last updated on
2014-11-21.

data item '_exptl_crystal_density_meas' value 'not measured' was
changed to '?' -- the value is perceived as not measured.

data item '_atom_site_refinement_flags' value 'r' was changed to 'R'
in accordance with the built-in table derived from the CIF Core
dictionary named 'cif_core.dic' version 2.4.5 last updated on
2014-11-21 (7 times).

data item '_atom_site_refinement_flags' value 's' was changed to 'S'
in accordance with the built-in table derived from the CIF Core
dictionary named 'cif_core.dic' version 2.4.5 last updated on
2014-11-21.

Automatic conversion script
Id: cif_fix_values 8738 2021-04-28 16:35:53Z antanas 
;
_cod_original_sg_symbol_Hall '-p 2n 2ab'
_cod_original_sg_symbol_H-M pbcn
_cod_database_code 8106569
_shelx_estimated_absorpt_t_min 0.358
_shelx_estimated_absorpt_t_max 0.369

loop_
_symmetry_equiv_pos_as_xyz
'x, y, z'
'-x+1/2, -y+1/2, z+1/2'
'-x, y, -z+1/2'
'x+1/2, -y+1/2, -z'
'-x, -y, -z'
'x-1/2, y-1/2, -z-1/2'
'x, -y, z-1/2'
'-x-1/2, y-1/2, z'

loop_
_atom_site_label
_atom_site_type_symbol
_atom_site_fract_x
_atom_site_fract_y
_atom_site_fract_z
_atom_site_U_iso_or_equiv
_atom_site_adp_type
_atom_site_occupancy
_atom_site_symmetry_multiplicity
_atom_site_calc_flag
_atom_site_refinement_flags
_atom_site_disorder_assembly
_atom_site_disorder_group
Cl2 Cl 0.11390(5) 0.19641(4) 0.60754(9) 0.0486(2) Uani 1 1 d . . .
Cl1 Cl -0.09894(6) 0.36382(4) 0.57337(11) 0.0572(2) Uani 1 1 d . . .
N1 N 0.26600(16) 0.41035(12) 0.5091(3) 0.0433(5) Uani 1 1 d . . .
C3 C 0.4009(2) 0.48441(14) 0.6519(3) 0.0426(6) Uani 1 1 d . . .
H3a H 0.4311 0.5361 0.6846 0.051 Uiso 1 1 calc R . .
C2 C 0.45014(19) 0.41020(13) 0.6999(3) 0.0363(5) Uani 1 1 d . . .
C5 C 0.3116(2) 0.33850(16) 0.5522(4) 0.0489(6) Uani 1 1 d . . .
H5a H 0.2806 0.2876 0.5159 0.059 Uiso 1 1 calc R . .
C4 C 0.3091(2) 0.48304(15) 0.5579(3) 0.0451(6) Uani 1 1 d . . .
H4a H 0.2758 0.5338 0.5271 0.054 Uiso 1 1 calc R . .
C1 C 0.4024(2) 0.33687(15) 0.6480(4) 0.0446(6) Uani 1 1 d . . .
H1a H 0.4329 0.2850 0.6791 0.054 Uiso 1 1 calc R . .
C6 C 0.1677(2) 0.4088(2) 0.4055(5) 0.0625(8) Uani 1 1 d . . .
H6a H 0.1477 0.3511 0.3820 0.094 Uiso 1 1 calc R . .
H6b H 0.1791 0.4381 0.2957 0.094 Uiso 1 1 calc R . .
H6c H 0.1113 0.4364 0.4704 0.094 Uiso 1 1 calc R . .
Zn1 Zn 0.0000 0.28192(2) 0.7500 0.03919(19) Uani 1 2 d S . .

loop_
_atom_site_aniso_label
_atom_site_aniso_U_11
_atom_site_aniso_U_22
_atom_site_aniso_U_33
_atom_site_aniso_U_23
_atom_site_aniso_U_13
_atom_site_aniso_U_12
Cl2 0.0427(4) 0.0367(3) 0.0665(4) -0.0049(3) 0.0078(3) 0.0027(2)
Cl1 0.0514(4) 0.0416(4) 0.0786(5) 0.0120(3) -0.0166(3) 0.0068(3)
N1 0.0392(11) 0.0441(11) 0.0466(12) 0.0064(10) 0.0072(9) 0.0019(9)
C3 0.0545(15) 0.0284(11) 0.0449(13) 0.0004(9) 0.0048(11) 0.0032(10)
C2 0.0423(12) 0.0296(11) 0.0368(11) 0.0002(9) 0.0106(10) 0.0008(9)
C5 0.0453(14) 0.0367(13) 0.0648(17) 0.0015(11) 0.0034(13) -0.0055(10)
C4 0.0548(15) 0.0344(12) 0.0462(13) 0.0004(10) 0.0042(12) 0.0066(11)
C1 0.0433(13) 0.0298(11) 0.0608(16) 0.0028(11) 0.0030(11) -0.0015(9)
C6 0.0474(16) 0.0646(19) 0.076(2) 0.0112(16) -0.0074(14) -0.0030(14)
Zn1 0.0350(3) 0.0292(2) 0.0534(3) 0.000 -0.00066(16) 0.000

loop_
_atom_type_symbol
_atom_type_description
_atom_type_scat_dispersion_real
_atom_type_scat_dispersion_imag
_atom_type_scat_source
C C 0.0033 0.0016 'international Tables Vol C Tables 4.2.6.8 and 6.1.1.4'
H H 0.0000 0.0000 'international Tables Vol C Tables 4.2.6.8 and 6.1.1.4'
N N 0.0061 0.0033 'international Tables Vol C Tables 4.2.6.8 and 6.1.1.4'
Zn Zn 0.2839 1.4301 'international Tables Vol C Tables 4.2.6.8 and 6.1.1.4'
Cl Cl 0.1484 0.1585 'international Tables Vol C Tables 4.2.6.8 and 6.1.1.4'

loop_
_geom_angle_atom_site_label_1
_geom_angle_atom_site_label_2
_geom_angle_atom_site_label_3
_geom_angle
_geom_angle_site_symmetry_1
_geom_angle_site_symmetry_3
C5 N1 C4 120.4(2) . .
C5 N1 C6 119.1(2) . .
C4 N1 C6 120.5(2) . .
C4 C3 C2 120.4(2) . .
C1 C2 C3 117.0(2) . .
C1 C2 C2 121.61(15) . 3_656
C3 C2 C2 121.34(15) . 3_656
N1 C5 C1 121.1(2) . .
N1 C4 C3 120.5(2) . .
C5 C1 C2 120.5(2) . .
Cl1 Zn1 Cl1 109.23(4) . 3_556
Cl1 Zn1 Cl2 106.72(3) . 3_556
Cl1 Zn1 Cl2 114.28(3) 3_556 3_556
Cl1 Zn1 Cl2 114.28(3) . .
Cl1 Zn1 Cl2 106.72(3) 3_556 .
Cl2 Zn1 Cl2 105.77(3) 3_556 .

loop_
_geom_bond_atom_site_label_1
_geom_bond_atom_site_label_2
_geom_bond_distance
_geom_bond_site_symmetry_2
Cl2 Zn1 2.2787(6) .
Cl1 Zn1 2.2741(7) .
N1 C5 1.335(3) .
N1 C4 1.345(3) .
N1 C6 1.483(4) .
C3 C4 1.374(4) .
C3 C2 1.397(3) .
C2 C1 1.385(3) .
C2 C2 1.484(5) 3_656
C5 C1 1.370(4) .
Zn1 Cl1 2.2741(7) 3_556
Zn1 Cl2 2.2787(6) 3_556
